data_2226452
loop_
_publ_author_name
'Raza, Abdul Rauf'
'Nisar, Bushra'
'Tahir, M. Nawaz'

_publ_section_title
;
 2-Hydroxy-5-nitro-<i>N</i>-phenylbenzamide
;
_journal_coeditor_code GK2288
_journal_issue 7
_journal_name_full 'Acta Crystallographica Section E'
_journal_page_first o1852
_journal_paper_doi 10.1107/S1600536810024621
_journal_volume 66
_journal_year 2010
_chemical_formula_iupac 'C13 H10 N2 O4'
_chemical_formula_moiety 'C13 H10 N2 O4'
_chemical_formula_sum 'C13 H10 N2 O4'
_chemical_formula_weight 258.23
_chemical_name_systematic
;
2-Hydroxy-5-nitro-<i>N</i>-phenylbenzamide
;
_space_group_IT_number 7
_symmetry_cell_setting monoclinic
_symmetry_space_group_name_Hall 'P -2yc'
_symmetry_space_group_name_H-M 'P 1 c 1'
_atom_sites_solution_hydrogens geom
_atom_sites_solution_primary direct
_atom_sites_solution_secondary difmap
_audit_creation_method SHELXL-97
_cell_angle_alpha 90
_cell_angle_beta 97.9190(10)
_cell_angle_gamma 90
_cell_formula_units_Z 2
_cell_length_a 9.9012(2)
_cell_length_b 4.78210(10)
_cell_length_c 12.3369(4)
_cell_measurement_reflns_used 931
_cell_measurement_temperature 296(2)
_cell_measurement_theta_max 26.00
_cell_measurement_theta_min 2.84
_cell_volume 578.56(3)
_computing_cell_refinement 'SAINT (Bruker, 2009)'
_computing_data_collection 'APEX2 (Bruker, 2009)'
_computing_data_reduction 'SAINT (Bruker, 2009)'
_computing_molecular_graphics 'ORTEP-3 for Windows (Farrugia, 1997) and PLATON (Spek, 2009)'
_computing_publication_material
;
WinGX (Farrugia, 1999) and PLATON (Spek, 2009)
;
_computing_structure_refinement 'SHELXL97 (Sheldrick, 2008)'
_computing_structure_solution 'SHELXS97 (Sheldrick, 2008)'
_diffrn_ambient_temperature 296(2)
_diffrn_detector_area_resol_mean 8.20
_diffrn_measured_fraction_theta_full 0.990
_diffrn_measured_fraction_theta_max 0.990
_diffrn_measurement_device_type 'Bruker Kappa APEXII CCD'
_diffrn_measurement_method \w
_diffrn_radiation_monochromator graphite
_diffrn_radiation_source 'fine-focus sealed tube'
_diffrn_radiation_type MoK\a
_diffrn_radiation_wavelength 0.71073
_diffrn_reflns_av_R_equivalents 0.0215
_diffrn_reflns_av_sigmaI/netI 0.0206
_diffrn_reflns_limit_h_max 11
_diffrn_reflns_limit_h_min -11
_diffrn_reflns_limit_k_max 5
_diffrn_reflns_limit_k_min -5
_diffrn_reflns_limit_l_max 14
_diffrn_reflns_limit_l_min -14
_diffrn_reflns_number 4381
_diffrn_reflns_theta_full 25.25
_diffrn_reflns_theta_max 25.25
_diffrn_reflns_theta_min 3.68
_diffrn_standards_decay_% 0
_diffrn_standards_interval_count 0
_diffrn_standards_interval_time 0
_diffrn_standards_number 0
_exptl_absorpt_coefficient_mu 0.112
_exptl_absorpt_correction_T_max 0.988
_exptl_absorpt_correction_T_min 0.979
_exptl_absorpt_correction_type multi-scan
_exptl_absorpt_process_details '(SADABS; Bruker, 2009)'
_exptl_crystal_colour colorless
_exptl_crystal_density_diffrn 1.482
_exptl_crystal_density_method 'not measured'
_exptl_crystal_description needle
_exptl_crystal_F_000 268
_exptl_crystal_size_max 0.34
_exptl_crystal_size_mid 0.12
_exptl_crystal_size_min 0.10
_refine_diff_density_max 0.130
_refine_diff_density_min -0.132
_refine_ls_goodness_of_fit_ref 1.063
_refine_ls_hydrogen_treatment constr
_refine_ls_matrix_type full
_refine_ls_number_parameters 173
_refine_ls_number_reflns 1042
_refine_ls_number_restraints 2
_refine_ls_restrained_S_all 1.062
_refine_ls_R_factor_all 0.0323
_refine_ls_R_factor_gt 0.0287
_refine_ls_shift/su_max 0.000
_refine_ls_shift/su_mean 0.000
_refine_ls_structure_factor_coef Fsqd
_refine_ls_weighting_details 'calc w=1/[\s^2^(Fo^2^)+(0.0447P)^2^+0.0284P] where P=(Fo^2^+2Fc^2^)/3'
_refine_ls_weighting_scheme calc
_refine_ls_wR_factor_gt 0.0692
_refine_ls_wR_factor_ref 0.0714
_reflns_number_gt 966
_reflns_number_total 1042
_reflns_threshold_expression I>2\s(I)
_cod_data_source_file gk2288.cif
_cod_data_source_block I
_cod_original_sg_symbol_H-M 'P c'
_cod_database_code 2226452
_cod_database_fobs_code 2226452

loop_
_symmetry_equiv_pos_site_id
_symmetry_equiv_pos_as_xyz
1 x,y,z
2 x,-y,1/2+z

loop_
_atom_site_aniso_label
_atom_site_aniso_U_11
_atom_site_aniso_U_22
_atom_site_aniso_U_33
_atom_site_aniso_U_12
_atom_site_aniso_U_13
_atom_site_aniso_U_23
O1 0.0561(9) 0.0674(11) 0.0251(9) -0.0152(8) -0.0027(7) 0.0045(8)
O2 0.0822(13) 0.0874(15) 0.0612(13) -0.0397(13) -0.0041(10) -0.0068(11)
O3 0.0754(13) 0.0863(14) 0.0391(12) -0.0147(11) -0.0117(9) 0.0010(10)
O4 0.0645(10) 0.0525(9) 0.0267(9) -0.0075(8) 0.0014(7) 0.0006(7)
N1 0.0480(11) 0.0581(13) 0.0424(13) -0.0011(10) -0.0009(9) -0.0086(10)
N2 0.0470(11) 0.0462(11) 0.0258(10) -0.0058(8) 0.0041(8) 0.0007(8)
C1 0.0381(11) 0.0458(12) 0.0275(12) 0.0011(10) 0.0016(8) -0.0024(9)
C2 0.0503(14) 0.0554(14) 0.0301(13) -0.0010(11) 0.0060(10) 0.0036(10)
C3 0.0416(12) 0.0488(14) 0.0419(14) -0.0062(10) 0.0067(10) -0.0030(11)
C4 0.0372(11) 0.0447(12) 0.0356(13) 0.0026(10) 0.0014(9) -0.0067(10)
C5 0.0429(12) 0.0432(12) 0.0279(12) 0.0038(10) 0.0026(9) -0.0006(9)
C6 0.0386(11) 0.0378(12) 0.0288(12) 0.0050(9) 0.0026(8) -0.0015(8)
C7 0.0427(11) 0.0380(11) 0.0258(11) 0.0029(10) 0.0032(8) -0.0015(9)
C8 0.0392(11) 0.0380(12) 0.0364(12) 0.0033(9) 0.0063(9) -0.0007(9)
C9 0.0515(13) 0.0488(14) 0.0396(14) -0.0017(11) 0.0056(10) 0.0038(11)
C10 0.0593(15) 0.0536(15) 0.0581(18) -0.0024(12) 0.0169(13) 0.0125(12)
C11 0.0476(13) 0.0478(14) 0.075(2) -0.0085(11) 0.0117(13) 0.0008(13)
C12 0.0479(14) 0.0542(15) 0.0637(18) -0.0065(12) -0.0030(12) -0.0065(13)
C13 0.0534(14) 0.0517(15) 0.0412(14) -0.0063(12) 0.0002(11) 0.0012(11)

loop_
_atom_site_type_symbol
_atom_site_label
_atom_site_fract_x
_atom_site_fract_y
_atom_site_fract_z
_atom_site_U_iso_or_equiv
_atom_site_thermal_displace_type
_atom_site_calc_flag
_atom_site_refinement_flags
_atom_site_occupancy
O O1 0.87642(17) 0.9971(4) -0.04316(13) 0.0503(6) Uani . . 1.000
O O2 1.3304(2) 1.6021(5) 0.27212(18) 0.0782(8) Uani . . 1.000
O O3 1.2680(2) 1.2889(5) 0.38093(16) 0.0688(8) Uani . . 1.000
O O4 0.88497(17) 0.7133(3) 0.27868(13) 0.0484(5) Uani . . 1.000
N N1 1.25998(19) 1.4015(5) 0.29149(17) 0.0502(7) Uani . . 1.000
N N2 0.78477(17) 0.6615(4) 0.10417(14) 0.0398(6) Uani . . 1.000
C C1 0.9697(2) 1.0963(5) 0.03785(17) 0.0374(7) Uani . . 1.000
C C2 1.0633(2) 1.2998(5) 0.01674(19) 0.0452(8) Uani . . 1.000
C C3 1.1591(2) 1.4007(5) 0.09772(19) 0.0440(8) Uani . . 1.000
C C4 1.1606(2) 1.2957(5) 0.20283(19) 0.0395(7) Uani . . 1.000
C C5 1.0696(2) 1.0964(5) 0.22608(17) 0.0382(7) Uani . . 1.000
C C6 0.9712(2) 0.9923(4) 0.14475(17) 0.0353(7) Uani . . 1.000
C C7 0.8756(2) 0.7790(4) 0.18042(17) 0.0356(6) Uani . . 1.000
C C8 0.6844(2) 0.4564(4) 0.11679(19) 0.0378(7) Uani . . 1.000
C C9 0.6723(3) 0.3201(5) 0.2141(2) 0.0467(8) Uani . . 1.000
C C10 0.5716(3) 0.1191(5) 0.2159(2) 0.0562(9) Uani . . 1.000
C C11 0.4843(3) 0.0530(5) 0.1231(3) 0.0565(9) Uani . . 1.000
C C12 0.4959(2) 0.1904(5) 0.0268(2) 0.0563(9) Uani . . 1.000
C C13 0.5957(3) 0.3893(5) 0.0230(2) 0.0494(8) Uani . . 1.000
H H1 0.88228 1.08314 -0.09982 0.0754 Uiso . . 1.000
H H2 1.06061 1.36856 -0.05404 0.0542 Uiso . . 1.000
H H2A 0.78731 0.71755 0.03824 0.0477 Uiso . . 1.000
H H3 1.22149 1.53593 0.08284 0.0528 Uiso . . 1.000
H H5 1.07351 1.02973 0.29727 0.0459 Uiso . . 1.000
H H9 0.73090 0.36301 0.27744 0.0561 Uiso . . 1.000
H H10 0.56322 0.02735 0.28111 0.0674 Uiso . . 1.000
H H11 0.41778 -0.08347 0.12537 0.0677 Uiso . . 1.000
H H12 0.43598 0.14877 -0.03597 0.0675 Uiso . . 1.000
H H13 0.60379 0.47916 -0.04261 0.0592 Uiso . . 1.000

loop_
_atom_type_symbol
_atom_type_description
_atom_type_scat_dispersion_real
_atom_type_scat_dispersion_imag
_atom_type_scat_source
C C 0.0033 0.0016 'International Tables Vol C Tables 4.2.6.8 and 6.1.1.4'
H H 0.0000 0.0000 'International Tables Vol C Tables 4.2.6.8 and 6.1.1.4'
N N 0.0061 0.0033 'International Tables Vol C Tables 4.2.6.8 and 6.1.1.4'
O O 0.0106 0.0060 'International Tables Vol C Tables 4.2.6.8 and 6.1.1.4'

loop_
_geom_angle_atom_site_label_1
_geom_angle_atom_site_label_2
_geom_angle_atom_site_label_3
_geom_angle_site_symmetry_1
_geom_angle_site_symmetry_2
_geom_angle_site_symmetry_3
_geom_angle
_geom_angle_publ_flag
C1 O1 H1 . . . 109.00 no
O2 N1 O3 . . . 123.5(2) ?
O2 N1 C4 . . . 117.9(2) ?
O3 N1 C4 . . . 118.6(2) ?
C7 N2 C8 . . . 128.92(18) ?
C8 N2 H2A . . . 116.00 no
C7 N2 H2A . . . 116.00 no
O1 C1 C2 . . . 120.8(2) ?
O1 C1 C6 . . . 119.16(19) ?
C2 C1 C6 . . . 120.04(19) no
C1 C2 C3 . . . 121.5(2) no
C2 C3 C4 . . . 118.2(2) no
N1 C4 C3 . . . 119.6(2) ?
N1 C4 C5 . . . 118.7(2) ?
C3 C4 C5 . . . 121.7(2) no
C4 C5 C6 . . . 120.9(2) no
C5 C6 C7 . . . 116.10(18) no
C1 C6 C7 . . . 126.17(19) no
C1 C6 C5 . . . 117.73(19) no
O4 C7 N2 . . . 122.28(19) ?
O4 C7 C6 . . . 119.55(18) ?
N2 C7 C6 . . . 118.16(18) ?
N2 C8 C9 . . . 124.4(2) ?
N2 C8 C13 . . . 116.1(2) ?
C9 C8 C13 . . . 119.5(2) no
C8 C9 C10 . . . 119.2(2) no
C9 C10 C11 . . . 121.2(2) no
C10 C11 C12 . . . 119.5(2) no
C11 C12 C13 . . . 120.3(2) no
C8 C13 C12 . . . 120.3(2) no
C1 C2 H2 . . . 119.00 no
C3 C2 H2 . . . 119.00 no
C2 C3 H3 . . . 121.00 no
C4 C3 H3 . . . 121.00 no
C4 C5 H5 . . . 120.00 no
C6 C5 H5 . . . 119.00 no
C8 C9 H9 . . . 120.00 no
C10 C9 H9 . . . 120.00 no
C9 C10 H10 . . . 119.00 no
C11 C10 H10 . . . 119.00 no
C10 C11 H11 . . . 120.00 no
C12 C11 H11 . . . 120.00 no
C11 C12 H12 . . . 120.00 no
C13 C12 H12 . . . 120.00 no
C8 C13 H13 . . . 120.00 no
C12 C13 H13 . . . 120.00 no

loop_
_geom_bond_atom_site_label_1
_geom_bond_atom_site_label_2
_geom_bond_site_symmetry_1
_geom_bond_site_symmetry_2
_geom_bond_distance
_geom_bond_publ_flag
O1 C1 . . 1.350(3) ?
O2 N1 . . 1.229(3) ?
O3 N1 . . 1.221(3) ?
O4 C7 . . 1.243(3) ?
O1 H1 . . 0.8200 no
N1 C4 . . 1.457(3) ?
N2 C8 . . 1.420(3) ?
N2 C7 . . 1.333(3) ?
N2 H2A . . 0.8600 no
C1 C6 . . 1.408(3) no
C1 C2 . . 1.393(3) no
C2 C3 . . 1.367(3) no
C3 C4 . . 1.389(3) no
C4 C5 . . 1.369(3) no
C5 C6 . . 1.391(3) no
C6 C7 . . 1.498(3) no
C8 C13 . . 1.390(3) no
C8 C9 . . 1.386(3) no
C9 C10 . . 1.387(4) no
C10 C11 . . 1.373(4) no
C11 C12 . . 1.376(4) no
C12 C13 . . 1.377(3) no
C2 H2 . . 0.9300 no
C3 H3 . . 0.9300 no
C5 H5 . . 0.9300 no
C9 H9 . . 0.9300 no
C10 H10 . . 0.9300 no
C11 H11 . . 0.9300 no
C12 H12 . . 0.9300 no
C13 H13 . . 0.9300 no

loop_
_geom_contact_atom_site_label_1
_geom_contact_atom_site_label_2
_geom_contact_distance
_geom_contact_site_symmetry_1
_geom_contact_site_symmetry_2
_geom_contact_publ_flag
O1 N2 2.675(2) . . no
O1 O4 2.609(2) . 2_574 no
O2 C11 3.335(4) . 1_675 no
O3 C3 3.364(3) . 2_585 no
O4 C2 3.212(3) . 2_575 no
O4 C9 2.853(3) . . no
O4 O1 2.609(2) . 2_575 no
O4 C1 3.319(3) . 2_575 no
O1 H2A 1.9500 . . no
O2 H3 2.4500 . . no
O2 H12 2.7300 . 2_675 no
O2 H11 2.5900 . 1_675 no
O3 H5 2.4000 . . no
O3 H12 2.7800 . 2_665 no
O3 H2 2.8300 . 2_585 no
O3 H3 2.7300 . 2_585 no
O4 H5 2.3900 . . no
O4 H9 2.2600 . . no
O4 H1 1.7900 . 2_575 no
O4 H2 2.5400 . 2_575 no
N2 O1 2.675(2) . . no
N2 C1 3.426(3) . 1_545 no
C1 N2 3.426(3) . 1_565 no
C1 C8 3.557(3) . 1_565 no
C1 O4 3.319(3) . 2_574 no
C2 O4 3.212(3) . 2_574 no
C3 C6 3.478(3) . 1_565 no
C3 C11 3.599(4) . 1_665 no
C3 O3 3.364(3) . 2_584 no
C6 C8 3.583(3) . 1_565 no
C6 C3 3.478(3) . 1_545 no
C6 C9 3.556(3) . 1_565 no
C7 C10 3.501(3) . 1_565 no
C7 C9 3.339(3) . 1_565 no
C8 C11 3.480(3) . 1_565 no
C8 C6 3.583(3) . 1_545 no
C8 C1 3.557(3) . 1_545 no
C9 C7 3.339(3) . 1_545 no
C9 O4 2.853(3) . . no
C9 C6 3.556(3) . 1_545 no
C10 C7 3.501(3) . 1_545 no
C11 C8 3.480(3) . 1_545 no
C11 C3 3.599(4) . 1_445 no
C11 O2 3.335(4) . 1_435 no
C1 H2A 2.5600 . . no
C7 H9 2.8100 . . no
C7 H1 2.7800 . 2_575 no
H1 H2 2.2400 . . no
H1 O4 1.7900 . 2_574 no
H1 C7 2.7800 . 2_574 no
H1 H5 2.4800 . 2_574 no
H2 H1 2.2400 . . no
H2 O3 2.8300 . 2_584 no
H2 O4 2.5400 . 2_574 no
H2A O1 1.9500 . . no
H2A C1 2.5600 . . no
H2A H13 2.2600 . . no
H3 O2 2.4500 . . no
H3 O3 2.7300 . 2_584 no
H5 O3 2.4000 . . no
H5 O4 2.3900 . . no
H5 H1 2.4800 . 2_575 no
H9 O4 2.2600 . . no
H9 C7 2.8100 . . no
H11 O2 2.5900 . 1_435 no
H12 O2 2.7300 . 2_474 no
H12 O3 2.7800 . 2_464 no
H13 H2A 2.2600 . . no

loop_
_geom_hbond_atom_site_label_D
_geom_hbond_atom_site_label_H
_geom_hbond_atom_site_label_A
_geom_hbond_site_symmetry_A
_geom_hbond_distance_DH
_geom_hbond_distance_HA
_geom_hbond_distance_DA
_geom_hbond_angle_DHA
_geom_hbond_publ_flag
O1 H1 O4 2_574 0.82 1.79 2.609(2) 176 yes
N2 H2A O1 . 0.86 1.95 2.675(2) 141 yes
C2 H2 O4 2_574 0.93 2.54 3.212(3) 130 yes
C5 H5 O4 . 0.93 2.39 2.729(3) 101 yes
C9 H9 O4 . 0.93 2.26 2.853(3) 121 yes
C11 H11 O2 1_435 0.93 2.59 3.335(4) 137 yes

loop_
_geom_torsion_atom_site_label_1
_geom_torsion_atom_site_label_2
_geom_torsion_atom_site_label_3
_geom_torsion_atom_site_label_4
_geom_torsion_site_symmetry_1
_geom_torsion_site_symmetry_2
_geom_torsion_site_symmetry_3
_geom_torsion_site_symmetry_4
_geom_torsion
_geom_torsion_publ_flag
O3 N1 C4 C3 . . . . -173.4(2) no
O2 N1 C4 C5 . . . . -171.8(2) no
O2 N1 C4 C3 . . . . 7.4(3) no
O3 N1 C4 C5 . . . . 7.4(3) no
C8 N2 C7 C6 . . . . 179.93(17) no
C7 N2 C8 C9 . . . . -6.5(3) no
C8 N2 C7 O4 . . . . 1.4(3) no
C7 N2 C8 C13 . . . . 174.8(2) no
C6 C1 C2 C3 . . . . 0.8(3) no
O1 C1 C6 C5 . . . . 179.3(2) no
O1 C1 C2 C3 . . . . -179.5(2) no
C2 C1 C6 C5 . . . . -1.0(3) no
C2 C1 C6 C7 . . . . 178.6(2) no
O1 C1 C6 C7 . . . . -1.2(3) no
C1 C2 C3 C4 . . . . -0.3(3) no
C2 C3 C4 C5 . . . . 0.1(3) no
C2 C3 C4 N1 . . . . -179.1(2) no
N1 C4 C5 C6 . . . . 178.9(2) no
C3 C4 C5 C6 . . . . -0.4(3) no
C4 C5 C6 C1 . . . . 0.8(3) no
C4 C5 C6 C7 . . . . -178.9(2) no
C1 C6 C7 N2 . . . . 4.2(3) no
C5 C6 C7 O4 . . . . 2.4(3) no
C5 C6 C7 N2 . . . . -176.16(19) no
C1 C6 C7 O4 . . . . -177.2(2) no
N2 C8 C9 C10 . . . . -178.7(2) no
C13 C8 C9 C10 . . . . 0.0(4) no
N2 C8 C13 C12 . . . . 179.3(2) no
C9 C8 C13 C12 . . . . 0.5(4) no
C8 C9 C10 C11 . . . . 0.1(4) no
C9 C10 C11 C12 . . . . -0.7(4) no
C10 C11 C12 C13 . . . . 1.1(4) no
C11 C12 C13 C8 . . . . -1.0(4) no

loop_
_cod_related_entry_id
_cod_related_entry_database
_cod_related_entry_code
1 ChemSpider 191524
